data_4518114
loop_
_publ_author_name
'Wagener, Tobias'
'Heusler, Arne'
'Nairoukh, Zackaria'
'Bergander, Klaus'
'Daniliuc, Constantin G.'
'Glorius, Frank'

_publ_section_title
;
 Accessing (Multi)Fluorinated Piperidines Using Heterogeneous
 Hydrogenation
;
_journal_name_full 'ACS Catalysis'
_journal_page_first 12052
_journal_page_last 12057
_journal_paper_doi 10.1021/acscatal.0c03278
_journal_year 2020
_chemical_formula_sum 'C7 H11 F N2 O'
_chemical_formula_weight 158.18
_space_group_crystal_system monoclinic
_space_group_IT_number 14
_space_group_name_Hall '-P 2ybc'
_space_group_name_H-M_alt 'P 1 21/c 1'
_atom_sites_solution_hydrogens mixed
_audit_creation_method 'APEX3 v2016.1-0'
_cell_angle_alpha 90
_cell_angle_beta 97.4690(10)
_cell_angle_gamma 90
_cell_formula_units_Z 4
_cell_length_a 4.7931(2)
_cell_length_b 12.9627(5)
_cell_length_c 12.8030(5)
_cell_measurement_reflns_used 7413
_cell_measurement_temperature 100.(2)
_cell_measurement_theta_max 27.4956
_cell_measurement_theta_min 3.1430
_cell_volume 788.72(5)
_computing_cell_refinement 'SAINT V8.37A (Bruker AXS Inc., 2015)'
_computing_data_collection
;

APEX3 v2016.1-0 (Bruker AXS Inc., 2016)
;
_computing_data_reduction 'SAINT V8.37A (Bruker AXS Inc., 2015)'
_computing_molecular_graphics 'XP (Sheldrick, 2014)'
_computing_publication_material 'SHELXL-2014/7 (Sheldrick, 2014)'
_computing_structure_refinement 'SHELXL-2014/7 (Sheldrick, 2014)'
_computing_structure_solution 'SHELXL-2014/7 (Sheldrick, 2014)'
_diffrn_ambient_temperature 100.(2)
_diffrn_detector_area_resol_mean 7.3910
_diffrn_measured_fraction_theta_full 0.994
_diffrn_measured_fraction_theta_max 0.994
_diffrn_measurement_device_type 'Bruker D8 Venture PHOTON 100 CMOS'
_diffrn_measurement_method 'omega and phi scans'
_diffrn_radiation_monochromator 'MX mirror'
_diffrn_radiation_type 'Mo K\a'
_diffrn_radiation_wavelength 0.71073
_diffrn_reflns_av_R_equivalents 0.0402
_diffrn_reflns_av_unetI/netI 0.0167
_diffrn_reflns_limit_h_max 5
_diffrn_reflns_limit_h_min -6
_diffrn_reflns_limit_k_max 16
_diffrn_reflns_limit_k_min -16
_diffrn_reflns_limit_l_max 16
_diffrn_reflns_limit_l_min -16
_diffrn_reflns_number 19749
_diffrn_reflns_theta_full 27.51
_diffrn_reflns_theta_max 27.51
_diffrn_reflns_theta_min 2.25
_diffrn_source 'Mo ImS'
_diffrn_source_type 'micro focus tube'
_exptl_absorpt_coefficient_mu 0.107
_exptl_absorpt_correction_T_max 0.99
_exptl_absorpt_correction_T_min 0.92
_exptl_absorpt_correction_type multi-scan
_exptl_absorpt_process_details
;
Bruker AXS (2014). SADABS, Version 2014/5, Bruker AXS Inc., Madison, Wisconsin,
USA.
;
_exptl_crystal_colour colourless
_exptl_crystal_density_diffrn 1.332
_exptl_crystal_density_method 'not measured'
_exptl_crystal_description prism
_exptl_crystal_F_000 336
_exptl_crystal_size_max 0.317
_exptl_crystal_size_mid 0.147
_exptl_crystal_size_min 0.104
_refine_diff_density_max 0.297
_refine_diff_density_min -0.186
_refine_ls_extinction_method none
_refine_ls_goodness_of_fit_ref 1.090
_refine_ls_hydrogen_treatment mixed
_refine_ls_matrix_type full
_refine_ls_number_parameters 113
_refine_ls_number_reflns 1804
_refine_ls_number_restraints 0
_refine_ls_restrained_S_all 1.090
_refine_ls_R_factor_all 0.0417
_refine_ls_R_factor_gt 0.0374
_refine_ls_shift/su_max 0.001
_refine_ls_shift/su_mean 0.000
_refine_ls_structure_factor_coef Fsqd
_refine_ls_weighting_details 'w=1/[\s^2^(Fo^2^)+(0.0372P)^2^+0.3838P] where P=(Fo^2^+2Fc^2^)/3'
_refine_ls_weighting_scheme calc
_refine_ls_wR_factor_gt 0.0899
_refine_ls_wR_factor_ref 0.0930
_reflns_number_gt 1662
_reflns_number_total 1804
_reflns_threshold_expression 'I > 2\s(I)'
_cod_data_source_file cs0c03278_si_002.cif
_cod_data_source_block glo9713
_cod_database_code 4518114

loop_
_space_group_symop_operation_xyz
'x, y, z'
'-x, y+1/2, -z+1/2'
'-x, -y, -z'
'x, -y-1/2, z-1/2'

loop_
_atom_site_type_symbol
_atom_site_label
_atom_site_fract_x
_atom_site_fract_y
_atom_site_fract_z
_atom_site_U_iso_or_equiv
_atom_site_adp_type
_atom_site_calc_flag
_atom_site_refinement_flags_adp
_atom_site_refinement_flags_occupancy
_atom_site_refinement_flags_posn
_atom_site_occupancy
_atom_site_disorder_assembly
_atom_site_disorder_group
F F1 0.69806(16) 0.95538(6) 0.58418(6) 0.0247(2) Uani d . . . 1.0 . .
N N1 0.7441(2) 0.80864(8) 0.75883(8) 0.0164(2) Uani d . . . 1.0 . .
N N2 0.8377(2) 0.65015(8) 0.70953(8) 0.0225(2) Uani d . . . 1.0 . .
C C1 0.6847(2) 0.73382(9) 0.68513(9) 0.0167(2) Uani d . . . 1.0 . .
C C4 0.4800(3) 0.93571(10) 0.64614(10) 0.0211(3) Uani d . . . 1.0 . .
H H4 0.3595 0.9986 0.6475 0.025 Uiso calc U . R 1.0 . .
C C3 0.3037(2) 0.84708(10) 0.59701(10) 0.0217(3) Uani d . . . 1.0 . .
H H3A 0.2128 0.8677 0.5262 0.026 Uiso calc U . R 1.0 . .
H H3B 0.1536 0.8311 0.6408 0.026 Uiso calc U . R 1.0 . .
C C2 0.4828(3) 0.75087(10) 0.58743(10) 0.0206(3) Uani d . . . 1.0 . .
H H2A 0.3584 0.69 0.5746 0.025 Uiso calc U . R 1.0 . .
H H2B 0.5888 0.7586 0.5265 0.025 Uiso calc U . R 1.0 . .
C C5 0.6156(3) 0.91123(10) 0.75671(10) 0.0210(3) Uani d . . . 1.0 . .
H H5A 0.7612 0.9635 0.7799 0.025 Uiso calc U . R 1.0 . .
H H5B 0.472 0.9133 0.8057 0.025 Uiso calc U . R 1.0 . .
C C6 0.9474(3) 0.77066(10) 0.83515(9) 0.0219(3) Uani d . . . 1.0 . .
H H6 1.0316 0.8051 0.8968 0.026 Uiso calc U . R 1.0 . .
C C7 1.0017(3) 0.67331(10) 0.80329(10) 0.0257(3) Uani d . . . 1.0 . .
H H7 1.1343 0.6276 0.8405 0.031 Uiso calc U . R 1.0 . .
O O1 0.7714(2) 0.49476(7) 0.55403(8) 0.0215(2) Uani d . . . 1.0 . .
H H1A 0.796(4) 0.5410(16) 0.6022(16) 0.043(5) Uiso d . . . 1.0 . .
H H1B 0.914(8) 0.498(3) 0.521(3) 0.034(12) Uiso d . P . 0.52(4) A 1
H H1C 0.610(8) 0.494(3) 0.522(3) 0.033(12) Uiso d . P . 0.48(4) A 2

loop_
_atom_site_aniso_label
_atom_site_aniso_U_11
_atom_site_aniso_U_22
_atom_site_aniso_U_33
_atom_site_aniso_U_12
_atom_site_aniso_U_13
_atom_site_aniso_U_23
F1 0.0242(4) 0.0225(4) 0.0271(4) -0.0017(3) 0.0024(3) 0.0064(3)
N1 0.0192(5) 0.0154(5) 0.0146(5) 0.0000(4) 0.0015(4) -0.0009(4)
N2 0.0295(6) 0.0162(5) 0.0208(5) 0.0010(4) -0.0012(4) -0.0008(4)
C1 0.0181(5) 0.0152(5) 0.0170(5) -0.0031(4) 0.0026(4) -0.0014(4)
C4 0.0191(6) 0.0199(6) 0.0239(6) 0.0050(4) 0.0019(5) -0.0004(5)
C3 0.0154(5) 0.0269(6) 0.0220(6) 0.0011(5) -0.0001(4) 0.0004(5)
C2 0.0211(6) 0.0206(6) 0.0188(6) -0.0015(5) -0.0025(4) -0.0030(5)
C5 0.0238(6) 0.0177(6) 0.0213(6) 0.0035(5) 0.0020(5) -0.0043(5)
C6 0.0275(6) 0.0211(6) 0.0156(5) 0.0005(5) -0.0030(5) -0.0003(5)
C7 0.0333(7) 0.0198(6) 0.0219(6) 0.0038(5) -0.0050(5) 0.0021(5)
O1 0.0216(5) 0.0217(5) 0.0213(5) -0.0006(4) 0.0028(4) -0.0045(4)

loop_
_atom_type_symbol
_atom_type_description
_atom_type_scat_dispersion_real
_atom_type_scat_dispersion_imag
_atom_type_scat_source
C C 0.0033 0.0016 'International Tables Vol C Tables 4.2.6.8 and 6.1.1.4'
H H 0.0000 0.0000 'International Tables Vol C Tables 4.2.6.8 and 6.1.1.4'
N N 0.0061 0.0033 'International Tables Vol C Tables 4.2.6.8 and 6.1.1.4'
F F 0.0171 0.0103 'International Tables Vol C Tables 4.2.6.8 and 6.1.1.4'
O O 0.0106 0.0060 'International Tables Vol C Tables 4.2.6.8 and 6.1.1.4'

loop_
_geom_angle_atom_site_label_1
_geom_angle_atom_site_label_2
_geom_angle_atom_site_label_3
_geom_angle_site_symmetry_1
_geom_angle_site_symmetry_3
_geom_angle
_geom_angle_publ_flag
C1 N1 C6 . . 107.63(10) ?
C1 N1 C5 . . 125.90(10) ?
C6 N1 C5 . . 126.47(10) ?
C1 N2 C7 . . 105.23(10) ?
N2 C1 N1 . . 111.20(10) ?
N2 C1 C2 . . 126.66(11) ?
N1 C1 C2 . . 122.04(10) ?
F1 C4 C5 . . 107.66(10) ?
F1 C4 C3 . . 108.47(10) ?
C5 C4 C3 . . 112.24(11) ?
F1 C4 H4 . . 109.5 ?
C5 C4 H4 . . 109.5 ?
C3 C4 H4 . . 109.5 ?
C4 C3 C2 . . 111.34(10) ?
C4 C3 H3A . . 109.4 ?
C2 C3 H3A . . 109.4 ?
C4 C3 H3B . . 109.4 ?
C2 C3 H3B . . 109.4 ?
H3A C3 H3B . . 108.0 ?
C1 C2 C3 . . 111.27(10) ?
C1 C2 H2A . . 109.4 ?
C3 C2 H2A . . 109.4 ?
C1 C2 H2B . . 109.4 ?
C3 C2 H2B . . 109.4 ?
H2A C2 H2B . . 108.0 ?
N1 C5 C4 . . 109.66(10) ?
N1 C5 H5A . . 109.7 ?
C4 C5 H5A . . 109.7 ?
N1 C5 H5B . . 109.7 ?
C4 C5 H5B . . 109.7 ?
H5A C5 H5B . . 108.2 ?
C7 C6 N1 . . 105.30(11) ?
C7 C6 H6 . . 127.4 ?
N1 C6 H6 . . 127.4 ?
C6 C7 N2 . . 110.65(11) ?
C6 C7 H7 . . 124.7 ?
N2 C7 H7 . . 124.7 ?
H1A O1 H1B . . 107.(3) ?
H1A O1 H1C . . 113.(3) ?

loop_
_geom_bond_atom_site_label_1
_geom_bond_atom_site_label_2
_geom_bond_site_symmetry_2
_geom_bond_distance
_geom_bond_publ_flag
F1 C4 . 1.4152(15) ?
N1 C1 . 1.3572(15) ?
N1 C6 . 1.3780(15) ?
N1 C5 . 1.4644(15) ?
N2 C1 . 1.3238(16) ?
N2 C7 . 1.3797(16) ?
C1 C2 . 1.4951(16) ?
C4 C5 . 1.5127(17) ?
C4 C3 . 1.5136(18) ?
C4 H4 . 1.0 ?
C3 C2 . 1.5279(17) ?
C3 H3A . 0.99 ?
C3 H3B . 0.99 ?
C2 H2A . 0.99 ?
C2 H2B . 0.99 ?
C5 H5A . 0.99 ?
C5 H5B . 0.99 ?
C6 C7 . 1.3618(18) ?
C6 H6 . 0.95 ?
C7 H7 . 0.95 ?
O1 H1A . 0.86(2) ?
O1 H1B . 0.85(4) ?
O1 H1C . 0.83(4) ?

loop_
_geom_hbond_atom_site_label_D
_geom_hbond_atom_site_label_H
_geom_hbond_atom_site_label_A
_geom_hbond_site_symmetry_A
_geom_hbond_distance_DH
_geom_hbond_distance_HA
_geom_hbond_distance_DA
_geom_hbond_angle_DHA
_geom_hbond_publ_flag
O1 H1A N2 . 0.86(2) 1.96(2) 2.8208(14) 177.5(19) ?
O1 H1B O1 3_766 0.85(4) 1.89(4) 2.743(2) 179.(4) ?
O1 H1C O1 3_666 0.83(4) 1.96(4) 2.786(2) 175.(4) ?

loop_
_geom_torsion_atom_site_label_1
_geom_torsion_atom_site_label_2
_geom_torsion_atom_site_label_3
_geom_torsion_atom_site_label_4
_geom_torsion_site_symmetry_1
_geom_torsion_site_symmetry_2
_geom_torsion_site_symmetry_3
_geom_torsion_site_symmetry_4
_geom_torsion
_geom_torsion_publ_flag
C7 N2 C1 N1 . . . . 0.03(14) ?
C7 N2 C1 C2 . . . . 176.47(12) ?
C6 N1 C1 N2 . . . . -0.04(14) ?
C5 N1 C1 N2 . . . . 179.63(11) ?
C6 N1 C1 C2 . . . . -176.68(11) ?
C5 N1 C1 C2 . . . . 2.99(18) ?
F1 C4 C3 C2 . . . . 57.33(13) ?
C5 C4 C3 C2 . . . . -61.49(14) ?
N2 C1 C2 C3 . . . . 168.70(12) ?
N1 C1 C2 C3 . . . . -15.21(16) ?
C4 C3 C2 C1 . . . . 43.16(14) ?
C1 N1 C5 C4 . . . . -18.41(16) ?
C6 N1 C5 C4 . . . . 161.20(11) ?
F1 C4 C5 N1 . . . . -72.65(12) ?
C3 C4 C5 N1 . . . . 46.65(14) ?
C1 N1 C6 C7 . . . . 0.04(14) ?
C5 N1 C6 C7 . . . . -179.63(12) ?
N1 C6 C7 N2 . . . . -0.02(15) ?
C1 N2 C7 C6 . . . . 0.00(15) ?
